data_4506098
loop_
_publ_author_name
'Zhu, Yan'
'Luo, Feng'
'Song, Yu-mei'
'Feng, Xue-feng'
'Luo, Ming-biao'
'Liao, Zhen-wei'
'Sun, Gong-ming'
'Tian, Xiao-zhao'
'Yuan, Zi-Jun'

_publ_section_title
;
 The First One-Pot Synthesis of Multinuclear 3d-4f Metal--Organic
 Compounds Involving a Polytopic N,O-Donor Ligand Formed in Situ
;
_journal_issue 5
_journal_name_full 'Crystal Growth &amp; Design'
_journal_page_first 2158
_journal_paper_doi 10.1021/cg3002509
_journal_volume 12
_journal_year 2012
_chemical_formula_sum 'C120 H86 N12 Ni4 O14 Tb2'
_chemical_formula_weight 2472.69
_chemical_name_systematic
; 
 ? 
;
_space_group_IT_number 176
_symmetry_cell_setting hexagonal
_symmetry_space_group_name_Hall '-P 6c'
_symmetry_space_group_name_H-M 'P 63/m'
_atom_sites_solution_hydrogens geom
_atom_sites_solution_primary direct
_atom_sites_solution_secondary difmap
_audit_creation_method SHELXL-97
_cell_angle_alpha 90.00
_cell_angle_beta 90.00
_cell_angle_gamma 120.00
_cell_formula_units_Z 1
_cell_length_a 13.3357(2)
_cell_length_b 13.3357(2)
_cell_length_c 18.5394(4)
_cell_measurement_reflns_used 4273
_cell_measurement_temperature 296(2)
_cell_measurement_theta_max 27.39
_cell_measurement_theta_min 2.82
_cell_volume 2855.34(9)
_computing_cell_refinement 'Bruker SMART'
_computing_data_collection 'Bruker SMART'
_computing_data_reduction 'Bruker SAINT'
_computing_molecular_graphics 'Bruker SHELXTL'
_computing_publication_material 'Bruker SHELXTL'
_computing_structure_refinement 'SHELXL-97 (Sheldrick, 1997)'
_computing_structure_solution 'SHELXS-97 (Sheldrick, 1990)'
_diffrn_ambient_temperature 296(2)
_diffrn_measured_fraction_theta_full 1.000
_diffrn_measured_fraction_theta_max 1.000
_diffrn_measurement_device_type 'CCD area detector'
_diffrn_measurement_method 'phi and omega scans'
_diffrn_radiation_monochromator graphite
_diffrn_radiation_source 'fine-focus sealed tube'
_diffrn_radiation_type MoK\a
_diffrn_radiation_wavelength 0.71073
_diffrn_reflns_av_R_equivalents 0.0357
_diffrn_reflns_av_sigmaI/netI 0.0216
_diffrn_reflns_limit_h_max 15
_diffrn_reflns_limit_h_min -12
_diffrn_reflns_limit_k_max 15
_diffrn_reflns_limit_k_min -14
_diffrn_reflns_limit_l_max 22
_diffrn_reflns_limit_l_min -21
_diffrn_reflns_number 13928
_diffrn_reflns_theta_full 24.99
_diffrn_reflns_theta_max 24.99
_diffrn_reflns_theta_min 1.76
_exptl_absorpt_coefficient_mu 1.933
_exptl_absorpt_correction_T_max 0.6647
_exptl_absorpt_correction_T_min 0.6436
_exptl_absorpt_correction_type multi-scan
_exptl_crystal_colour green
_exptl_crystal_density_diffrn 1.438
_exptl_crystal_density_method 'not measured'
_exptl_crystal_description block
_exptl_crystal_F_000 1244
_exptl_crystal_size_max 0.25
_exptl_crystal_size_mid 0.25
_exptl_crystal_size_min 0.23
_platon_squeeze_details
;
;
_refine_diff_density_max 1.080
_refine_diff_density_min -1.925
_refine_diff_density_rms 0.105
_refine_ls_extinction_method none
_refine_ls_goodness_of_fit_ref 1.085
_refine_ls_hydrogen_treatment refU
_refine_ls_matrix_type full
_refine_ls_number_parameters 124
_refine_ls_number_reflns 1734
_refine_ls_number_restraints 1
_refine_ls_restrained_S_all 1.084
_refine_ls_R_factor_all 0.0894
_refine_ls_R_factor_gt 0.0779
_refine_ls_shift/su_max 0.000
_refine_ls_shift/su_mean 0.000
_refine_ls_structure_factor_coef Fsqd
_refine_ls_weighting_details 'calc w=1/[\s^2^(Fo^2^)+(0.0498P)^2^+17.4251P] where P=(Fo^2^+2Fc^2^)/3'
_refine_ls_weighting_scheme calc
_refine_ls_wR_factor_gt 0.1647
_refine_ls_wR_factor_ref 0.1717
_reflns_number_gt 1444
_reflns_number_total 1734
_reflns_threshold_expression >2sigma(I)
_cod_data_source_file cg3002509_si_002.cif
_cod_data_source_block 10
_cod_depositor_comments
;
The following automatic conversions were performed:

'_symmetry_cell_setting' value 'Hexagonal' changed to 'hexagonal'
according to /home/saulius/struct/CIF-dictionaries/cif_core.dic
dictionary named 'cif_core.dic' version 2.4.1 from
2010-06-29.

'_refine_ls_hydrogen_treatment' value 'refu' changed to
'refU' according to
/home/saulius/struct/CIF-dictionaries/cif_core.dic dictionary named
'cif_core.dic' version 2.4.1 from 2010-06-29.

Automatic conversion script
Id: cif_fix_values 1715 2011-07-08 13:25:40Z adriana 
;
_cod_original_sg_symbol_H-M P6(3)/m
_cod_database_code 4506098

loop_
_symmetry_equiv_pos_as_xyz
'x, y, z'
'-y, x-y, z'
'-x+y, -x, z'
'-x, -y, z+1/2'
'y, -x+y, z+1/2'
'x-y, x, z+1/2'
'-x, -y, -z'
'y, -x+y, -z'
'x-y, x, -z'
'x, y, -z-1/2'
'-y, x-y, -z-1/2'
'-x+y, -x, -z-1/2'

loop_
_atom_site_label
_atom_site_type_symbol
_atom_site_fract_x
_atom_site_fract_y
_atom_site_fract_z
_atom_site_U_iso_or_equiv
_atom_site_adp_type
_atom_site_occupancy
_atom_site_symmetry_multiplicity
_atom_site_calc_flag
_atom_site_refinement_flags
C1 C 0.2259(6) 0.7924(6) 0.3590(4) 0.0496(16) Uani 1 1 d .
C2 C 0.2774(6) 0.8480(6) 0.4244(4) 0.0559(18) Uani 1 1 d .
C3 C 0.2657(8) 0.9406(7) 0.4509(5) 0.074(2) Uani 1 1 d .
C4 C 0.1615(7) 0.8313(7) 0.3200(4) 0.064(2) Uani 1 1 d .
C5 C 0.1563(9) 0.9248(8) 0.3465(5) 0.084(3) Uani 1 1 d .
H5 H 0.1177 0.9531 0.3187 0.101 Uiso 1 1 calc R
C6 C 0.2021(9) 0.9783(8) 0.4088(5) 0.081(3) Uani 1 1 d .
H6 H 0.1924 1.0393 0.4243 0.098 Uiso 1 1 calc R
C7 C 0.3779(8) 0.8496(9) 0.5265(4) 0.082(3) Uani 1 1 d .
H7 H 0.4173 0.8200 0.5521 0.098 Uiso 1 1 calc R
C8 C 0.3701(9) 0.9405(10) 0.5569(6) 0.096(3) Uani 1 1 d .
H8 H 0.4024 0.9708 0.6018 0.115 Uiso 1 1 calc R
C9 C 0.3130(9) 0.9836(8) 0.5181(5) 0.087(3) Uani 1 1 d .
H9 H 0.3055 1.0438 0.5375 0.105 Uiso 1 1 calc R
C10 C 0.0999(11) 0.7671(11) 0.2500 0.066(3) Uani 1 2 d S
C11 C -0.0289(12) 0.7352(15) 0.2500 0.094(5) Uani 1 2 d S
H11A H -0.0713 0.6739 0.2161 0.141 Uiso 0.50 1 calc PR
H11B H -0.0344 0.8018 0.2365 0.141 Uiso 0.50 1 calc PR
H11C H -0.0608 0.7102 0.2974 0.141 Uiso 0.50 1 calc PR
N1 N 0.3334(6) 0.8031(6) 0.4643(3) 0.0666(18) Uani 1 1 d .
Ni1 Ni 0.3333 0.6667 0.41297(8) 0.0532(5) Uani 1 3 d S
O1 O 0.2370(4) 0.7042(4) 0.3394(2) 0.0516(11) Uani 1 1 d .
O2 O 0.4942(12) 0.5966(12) 0.2500 0.020(3) Uani 0.33 2 d SPD
H1A H 0.0970 0.6832 0.2500 0.024 Uiso 1 2 d SR
H2A H 0.5441 0.5747 0.2500 0.024 Uiso 0.33 2 d SPRD
Tb1 Tb 0.3333 0.6667 0.2500 0.0801(5) Uani 1 6 d S

loop_
_atom_site_aniso_label
_atom_site_aniso_U_11
_atom_site_aniso_U_22
_atom_site_aniso_U_33
_atom_site_aniso_U_23
_atom_site_aniso_U_13
_atom_site_aniso_U_12
C1 0.050(4) 0.044(4) 0.051(4) 0.002(3) 0.011(3) 0.021(3)
C2 0.051(4) 0.048(4) 0.060(4) -0.003(3) 0.004(4) 0.018(3)
C3 0.082(6) 0.061(5) 0.066(5) -0.007(4) 0.011(5) 0.026(5)
C4 0.079(5) 0.056(4) 0.058(4) 0.003(4) 0.002(4) 0.034(4)
C5 0.124(8) 0.066(6) 0.072(6) 0.005(5) 0.008(6) 0.054(6)
C6 0.117(8) 0.072(6) 0.072(6) -0.006(5) 0.005(6) 0.060(6)
C7 0.078(6) 0.097(7) 0.058(5) -0.023(5) -0.013(4) 0.035(5)
C8 0.090(7) 0.112(8) 0.075(6) -0.047(6) -0.014(6) 0.042(7)
C9 0.090(7) 0.058(5) 0.086(7) -0.020(5) 0.006(6) 0.016(5)
C10 0.077(8) 0.070(8) 0.059(6) 0.000 0.000 0.043(7)
C11 0.076(9) 0.135(13) 0.096(10) 0.000 0.000 0.071(10)
N1 0.060(4) 0.077(4) 0.044(3) -0.012(3) 0.004(3) 0.020(4)
Ni1 0.0644(7) 0.0644(7) 0.0308(8) 0.000 0.000 0.0322(3)
O1 0.061(3) 0.052(3) 0.043(3) 0.002(2) 0.005(2) 0.030(2)
O2 0.026(7) 0.026(7) 0.025(7) 0.000 0.000 0.025(6)
Tb1 0.1057(7) 0.1057(7) 0.0289(5) 0.000 0.000 0.0528(3)

loop_
_atom_type_symbol
_atom_type_description
_atom_type_scat_dispersion_real
_atom_type_scat_dispersion_imag
_atom_type_scat_source
C C 0.0033 0.0016 'International Tables Vol C Tables 4.2.6.8 and 6.1.1.4'
H H 0.0000 0.0000 'International Tables Vol C Tables 4.2.6.8 and 6.1.1.4'
N N 0.0061 0.0033 'International Tables Vol C Tables 4.2.6.8 and 6.1.1.4'
O O 0.0106 0.0060 'International Tables Vol C Tables 4.2.6.8 and 6.1.1.4'
Ni Ni 0.3393 1.1124 'International Tables Vol C Tables 4.2.6.8 and 6.1.1.4'
Tb Tb -0.1723 4.1537 'International Tables Vol C Tables 4.2.6.8 and 6.1.1.4'

loop_
_geom_angle_atom_site_label_1
_geom_angle_atom_site_label_2
_geom_angle_atom_site_label_3
_geom_angle
_geom_angle_site_symmetry_1
_geom_angle_site_symmetry_3
O1 C1 C4 123.6(7) . .
O1 C1 C2 117.9(7) . .
C4 C1 C2 118.4(7) . .
N1 C2 C3 120.9(7) . .
N1 C2 C1 117.4(7) . .
C3 C2 C1 121.6(8) . .
C9 C3 C2 116.8(9) . .
C9 C3 C6 125.3(9) . .
C2 C3 C6 117.9(8) . .
C5 C4 C1 118.0(8) . .
C5 C4 C10 123.3(9) . .
C1 C4 C10 118.8(8) . .
C6 C5 C4 125.2(10) . .
C6 C5 H5 117.4 . .
C4 C5 H5 117.4 . .
C5 C6 C3 118.8(8) . .
C5 C6 H6 120.6 . .
C3 C6 H6 120.6 . .
N1 C7 C8 124.1(10) . .
N1 C7 H7 118.0 . .
C8 C7 H7 118.0 . .
C9 C8 C7 117.0(9) . .
C9 C8 H8 121.5 . .
C7 C8 H8 121.5 . .
C8 C9 C3 122.3(10) . .
C8 C9 H9 118.9 . .
C3 C9 H9 118.9 . .
C4 C10 C4 114.3(10) . 10_556
C4 C10 C11 111.2(6) . .
C4 C10 C11 111.2(6) 10_556 .
C4 C10 H1A 107.6 . .
C4 C10 H1A 107.6 10_556 .
C11 C10 H1A 104.5 . .
C10 C11 H11A 109.5 . .
C10 C11 H11B 109.5 . .
H11A C11 H11B 109.5 . .
C10 C11 H11C 109.5 . .
H11A C11 H11C 109.5 . .
H11B C11 H11C 109.5 . .
C7 N1 C2 118.9(8) . .
C7 N1 Ni1 129.1(7) . .
C2 N1 Ni1 112.0(5) . .
N1 Ni1 N1 100.2(2) . 2_665
N1 Ni1 N1 100.2(2) . 3_565
N1 Ni1 N1 100.2(2) 2_665 3_565
N1 Ni1 O1 79.6(2) . .
N1 Ni1 O1 97.8(2) 2_665 .
N1 Ni1 O1 161.7(2) 3_565 .
N1 Ni1 O1 97.8(2) . 3_565
N1 Ni1 O1 161.7(2) 2_665 3_565
N1 Ni1 O1 79.6(2) 3_565 3_565
O1 Ni1 O1 82.32(18) . 3_565
N1 Ni1 O1 161.7(2) . 2_665
N1 Ni1 O1 79.6(2) 2_665 2_665
N1 Ni1 O1 97.8(2) 3_565 2_665
O1 Ni1 O1 82.32(18) . 2_665
O1 Ni1 O1 82.32(18) 3_565 2_665
N1 Ni1 Tb1 117.61(19) . .
N1 Ni1 Tb1 117.61(19) 2_665 .
N1 Ni1 Tb1 117.61(19) 3_565 .
O1 Ni1 Tb1 49.46(12) . .
O1 Ni1 Tb1 49.46(12) 3_565 .
O1 Ni1 Tb1 49.46(12) 2_665 .
C1 O1 Ni1 113.0(4) . .
C1 O1 Tb1 136.2(4) . .
Ni1 O1 Tb1 86.63(17) . .
Tb1 O2 H2A 179.9 . .
O1 Tb1 O1 92.2(2) 10_556 .
O1 Tb1 O1 139.42(9) 10_556 3_565
O1 Tb1 O1 73.83(18) . 3_565
O1 Tb1 O1 73.83(18) 10_556 12_566
O1 Tb1 O1 139.42(9) . 12_566
O1 Tb1 O1 92.2(2) 3_565 12_566
O1 Tb1 O1 73.83(18) 10_556 11_666
O1 Tb1 O1 139.42(9) . 11_666
O1 Tb1 O1 139.42(9) 3_565 11_666
O1 Tb1 O1 73.83(18) 12_566 11_666
O1 Tb1 O1 139.42(9) 10_556 2_665
O1 Tb1 O1 73.83(18) . 2_665
O1 Tb1 O1 73.83(18) 3_565 2_665
O1 Tb1 O1 139.42(9) 12_566 2_665
O1 Tb1 O1 92.2(2) 11_666 2_665
O1 Tb1 O2 70.6(2) 10_556 2_665
O1 Tb1 O2 70.6(2) . 2_665
O1 Tb1 O2 68.8(2) 3_565 2_665
O1 Tb1 O2 68.8(2) 12_566 2_665
O1 Tb1 O2 133.89(11) 11_666 2_665
O1 Tb1 O2 133.89(11) 2_665 2_665
O1 Tb1 O2 68.8(2) 10_556 3_565
O1 Tb1 O2 68.8(2) . 3_565
O1 Tb1 O2 133.89(11) 3_565 3_565
O1 Tb1 O2 133.89(11) 12_566 3_565
O1 Tb1 O2 70.6(2) 11_666 3_565
O1 Tb1 O2 70.6(2) 2_665 3_565
O2 Tb1 O2 120.000(1) 2_665 3_565
O1 Tb1 O2 133.89(11) 10_556 .
O1 Tb1 O2 133.89(11) . .
O1 Tb1 O2 70.6(2) 3_565 .
O1 Tb1 O2 70.6(2) 12_566 .
O1 Tb1 O2 68.8(2) 11_666 .
O1 Tb1 O2 68.8(2) 2_665 .
O2 Tb1 O2 120.000(4) 2_665 .
O2 Tb1 O2 120.000(2) 3_565 .
O1 Tb1 Ni1 43.91(11) 10_556 10_556
O1 Tb1 Ni1 136.09(11) . 10_556
O1 Tb1 Ni1 136.09(11) 3_565 10_556
O1 Tb1 Ni1 43.91(11) 12_566 10_556
O1 Tb1 Ni1 43.91(11) 11_666 10_556
O1 Tb1 Ni1 136.09(11) 2_665 10_556
O2 Tb1 Ni1 90.000(1) 2_665 10_556
O2 Tb1 Ni1 90.000(1) 3_565 10_556
O2 Tb1 Ni1 90.0 . 10_556
O1 Tb1 Ni1 136.09(11) 10_556 .
O1 Tb1 Ni1 43.91(11) . .
O1 Tb1 Ni1 43.91(11) 3_565 .
O1 Tb1 Ni1 136.09(11) 12_566 .
O1 Tb1 Ni1 136.09(11) 11_666 .
O1 Tb1 Ni1 43.91(11) 2_665 .
O2 Tb1 Ni1 90.000(1) 2_665 .
O2 Tb1 Ni1 90.000(1) 3_565 .
O2 Tb1 Ni1 90.0 . .
Ni1 Tb1 Ni1 180.0 10_556 .

loop_
_geom_bond_atom_site_label_1
_geom_bond_atom_site_label_2
_geom_bond_distance
_geom_bond_site_symmetry_2
C1 O1 1.309(8) .
C1 C4 1.405(10) .
C1 C2 1.408(10) .
C2 N1 1.382(10) .
C2 C3 1.408(11) .
C3 C9 1.385(12) .
C3 C6 1.417(13) .
C4 C5 1.374(11) .
C4 C10 1.546(10) .
C5 C6 1.335(12) .
C5 H5 0.9300 .
C6 H6 0.9300 .
C7 N1 1.303(9) .
C7 C8 1.387(13) .
C7 H7 0.9300 .
C8 C9 1.366(14) .
C8 H8 0.9300 .
C9 H9 0.9300 .
C10 C4 1.546(10) 10_556
C10 C11 1.549(17) .
C10 H1A 1.0996 .
C11 H11A 0.9600 .
C11 H11B 0.9600 .
C11 H11C 0.9600 .
N1 Ni1 2.053(7) .
Ni1 N1 2.053(7) 2_665
Ni1 N1 2.053(7) 3_565
Ni1 O1 2.099(5) .
Ni1 O1 2.099(5) 3_565
Ni1 O1 2.099(5) 2_665
Ni1 Tb1 3.0213(14) .
O1 Tb1 2.300(4) .
O2 Tb1 2.735(12) .
O2 H2A 0.8491 .
Tb1 O1 2.300(4) 10_556
Tb1 O1 2.300(4) 3_565
Tb1 O1 2.300(4) 12_566
Tb1 O1 2.300(4) 11_666
Tb1 O1 2.300(4) 2_665
Tb1 O2 2.735(12) 2_665
Tb1 O2 2.735(12) 3_565
Tb1 Ni1 3.0213(14) 10_556

loop_
_geom_torsion_atom_site_label_1
_geom_torsion_atom_site_label_2
_geom_torsion_atom_site_label_3
_geom_torsion_atom_site_label_4
_geom_torsion
_geom_torsion_site_symmetry_1
_geom_torsion_site_symmetry_4
O1 C1 C2 N1 -1.8(10) . .
C4 C1 C2 N1 175.5(7) . .
O1 C1 C2 C3 -177.4(7) . .
C4 C1 C2 C3 -0.1(11) . .
N1 C2 C3 C9 0.1(12) . .
C1 C2 C3 C9 175.6(8) . .
N1 C2 C3 C6 -176.8(8) . .
C1 C2 C3 C6 -1.3(12) . .
O1 C1 C4 C5 179.8(7) . .
C2 C1 C4 C5 2.6(11) . .
O1 C1 C4 C10 -0.1(12) . .
C2 C1 C4 C10 -177.2(7) . .
C1 C4 C5 C6 -4.1(15) . .
C10 C4 C5 C6 175.7(10) . .
C4 C5 C6 C3 2.7(16) . .
C9 C3 C6 C5 -176.5(9) . .
C2 C3 C6 C5 0.1(14) . .
N1 C7 C8 C9 -0.7(16) . .
C7 C8 C9 C3 -0.9(16) . .
C2 C3 C9 C8 1.1(14) . .
C6 C3 C9 C8 177.8(10) . .
C5 C4 C10 C4 76.8(13) . 10_556
C1 C4 C10 C4 -103.4(9) . 10_556
C5 C4 C10 C11 -50.0(13) . .
C1 C4 C10 C11 129.8(10) . .
C8 C7 N1 C2 1.9(14) . .
C8 C7 N1 Ni1 -178.3(7) . .
C3 C2 N1 C7 -1.6(11) . .
C1 C2 N1 C7 -177.2(7) . .
C3 C2 N1 Ni1 178.6(6) . .
C1 C2 N1 Ni1 2.9(8) . .
C7 N1 Ni1 N1 81.7(6) . 2_665
C2 N1 Ni1 N1 -98.4(6) . 2_665
C7 N1 Ni1 N1 -20.8(8) . 3_565
C2 N1 Ni1 N1 159.1(5) . 3_565
C7 N1 Ni1 O1 177.8(8) . .
C2 N1 Ni1 O1 -2.3(5) . .
C7 N1 Ni1 O1 -101.5(7) . 3_565
C2 N1 Ni1 O1 78.4(5) . 3_565
C7 N1 Ni1 O1 169.5(7) . 2_665
C2 N1 Ni1 O1 -10.7(10) . 2_665
C7 N1 Ni1 Tb1 -149.5(7) . .
C2 N1 Ni1 Tb1 30.3(6) . .
C4 C1 O1 Ni1 -177.5(6) . .
C2 C1 O1 Ni1 -0.3(7) . .
C4 C1 O1 Tb1 71.9(9) . .
C2 C1 O1 Tb1 -110.9(7) . .
N1 Ni1 O1 C1 1.5(4) . .
N1 Ni1 O1 C1 100.5(5) 2_665 .
N1 Ni1 O1 C1 -89.7(8) 3_565 .
O1 Ni1 O1 C1 -98.0(5) 3_565 .
O1 Ni1 O1 C1 178.8(5) 2_665 .
Tb1 Ni1 O1 C1 -139.6(5) . .
N1 Ni1 O1 Tb1 141.0(2) . .
N1 Ni1 O1 Tb1 -119.9(2) 2_665 .
N1 Ni1 O1 Tb1 49.9(7) 3_565 .
O1 Ni1 O1 Tb1 41.61(7) 3_565 .
O1 Ni1 O1 Tb1 -41.61(7) 2_665 .
C1 O1 Tb1 O1 -59.6(7) . 10_556
Ni1 O1 Tb1 O1 180.000(1) . 10_556
C1 O1 Tb1 O1 81.6(7) . 3_565
Ni1 O1 Tb1 O1 -38.71(5) . 3_565
C1 O1 Tb1 O1 7.8(7) . 12_566
Ni1 O1 Tb1 O1 -112.58(4) . 12_566
C1 O1 Tb1 O1 -127.1(7) . 11_666
Ni1 O1 Tb1 O1 112.58(4) . 11_666
C1 O1 Tb1 O1 159.1(7) . 2_665
Ni1 O1 Tb1 O1 38.71(5) . 2_665
C1 O1 Tb1 O2 9.0(7) . 2_665
Ni1 O1 Tb1 O2 -111.4(3) . 2_665
C1 O1 Tb1 O2 -125.9(7) . 3_565
Ni1 O1 Tb1 O2 113.8(3) . 3_565
C1 O1 Tb1 O2 122.4(7) . .
Ni1 O1 Tb1 O2 2.0(5) . .
C1 O1 Tb1 Ni1 -59.6(7) . 10_556
Ni1 O1 Tb1 Ni1 180.000(1) . 10_556
C1 O1 Tb1 Ni1 120.4(7) . .
N1 Ni1 Tb1 O1 -44.3(3) . 10_556
N1 Ni1 Tb1 O1 75.7(3) 2_665 10_556
N1 Ni1 Tb1 O1 -164.3(3) 3_565 10_556
O1 Ni1 Tb1 O1 0.0 . 10_556
O1 Ni1 Tb1 O1 -120.000(1) 3_565 10_556
O1 Ni1 Tb1 O1 120.000(1) 2_665 10_556
N1 Ni1 Tb1 O1 -44.3(3) . .
N1 Ni1 Tb1 O1 75.7(3) 2_665 .
N1 Ni1 Tb1 O1 -164.3(3) 3_565 .
O1 Ni1 Tb1 O1 -120.000(2) 3_565 .
O1 Ni1 Tb1 O1 120.000(2) 2_665 .
N1 Ni1 Tb1 O1 75.7(3) . 3_565
N1 Ni1 Tb1 O1 -164.3(3) 2_665 3_565
N1 Ni1 Tb1 O1 -44.3(3) 3_565 3_565
O1 Ni1 Tb1 O1 120.0 . 3_565
O1 Ni1 Tb1 O1 -120.0 2_665 3_565
N1 Ni1 Tb1 O1 75.7(3) . 12_566
N1 Ni1 Tb1 O1 -164.3(3) 2_665 12_566
N1 Ni1 Tb1 O1 -44.3(3) 3_565 12_566
O1 Ni1 Tb1 O1 120.0 . 12_566
O1 Ni1 Tb1 O1 0.0 3_565 12_566
O1 Ni1 Tb1 O1 -120.0 2_665 12_566
N1 Ni1 Tb1 O1 -164.3(3) . 11_666
N1 Ni1 Tb1 O1 -44.3(3) 2_665 11_666
N1 Ni1 Tb1 O1 75.7(3) 3_565 11_666
O1 Ni1 Tb1 O1 -120.0 . 11_666
O1 Ni1 Tb1 O1 120.0 3_565 11_666
O1 Ni1 Tb1 O1 0.0 2_665 11_666
N1 Ni1 Tb1 O1 -164.3(3) . 2_665
N1 Ni1 Tb1 O1 -44.3(3) 2_665 2_665
N1 Ni1 Tb1 O1 75.7(3) 3_565 2_665
O1 Ni1 Tb1 O1 -120.0 . 2_665
O1 Ni1 Tb1 O1 120.0 3_565 2_665
N1 Ni1 Tb1 O2 17.2(4) . 2_665
N1 Ni1 Tb1 O2 137.2(4) 2_665 2_665
N1 Ni1 Tb1 O2 -102.8(4) 3_565 2_665
O1 Ni1 Tb1 O2 61.4(3) . 2_665
O1 Ni1 Tb1 O2 -58.6(3) 3_565 2_665
O1 Ni1 Tb1 O2 -178.6(3) 2_665 2_665
N1 Ni1 Tb1 O2 -102.8(4) . 3_565
N1 Ni1 Tb1 O2 17.2(4) 2_665 3_565
N1 Ni1 Tb1 O2 137.2(4) 3_565 3_565
O1 Ni1 Tb1 O2 -58.6(3) . 3_565
O1 Ni1 Tb1 O2 -178.6(3) 3_565 3_565
O1 Ni1 Tb1 O2 61.4(3) 2_665 3_565
N1 Ni1 Tb1 O2 137.2(4) . .
N1 Ni1 Tb1 O2 -102.8(4) 2_665 .
N1 Ni1 Tb1 O2 17.2(4) 3_565 .
O1 Ni1 Tb1 O2 -178.6(3) . .
O1 Ni1 Tb1 O2 61.4(3) 3_565 .
O1 Ni1 Tb1 O2 -58.6(3) 2_665 .
N1 Ni1 Tb1 Ni1 120(9) . 10_556
N1 Ni1 Tb1 Ni1 -120(9) 2_665 10_556
N1 Ni1 Tb1 Ni1 0(9) 3_565 10_556
O1 Ni1 Tb1 Ni1 164(9) . 10_556
O1 Ni1 Tb1 Ni1 44(9) 3_565 10_556
O1 Ni1 Tb1 Ni1 -76(9) 2_665 10_556

loop_
_platon_squeeze_void_nr
_platon_squeeze_void_average_x
_platon_squeeze_void_average_y
_platon_squeeze_void_average_z
_platon_squeeze_void_volume
_platon_squeeze_void_count_electrons
_platon_squeeze_void_content
1 0.000 0.000 0.000 17 2 ' '
2 0.000 0.000 0.250 19 4 ' '
3 0.000 0.000 0.500 17 2 ' '
4 0.000 0.000 0.750 19 3 ' '
5 0.333 0.667 0.750 268 86 ' '
6 0.667 0.333 0.250 268 82 ' '
